data_7157777
loop_
_publ_author_name
'Thaima, Thanphat'
'Yazici, Arife'
'Auranwiwat, Chiramet'
'Willis, Anthony C.'
'Wille, Uta'
'Limtharakul, Thunwadee'
'Pyne, Stephen G.'

_publ_section_title
;
 Synthesis of spirocyclic heterocycles from \a,\b-unsaturated
 <i>N</i>-acyliminium ions.
;
_journal_issue 1
_journal_name_full 'Organic &amp; biomolecular chemistry'
_journal_page_first 259
_journal_page_last 272
_journal_paper_doi 10.1039/d0ob02075c
_journal_volume 19
_journal_year 2021
_chemical_absolute_configuration ad
_chemical_compound_source ' from U of Wollongong '
_chemical_formula_moiety 'C23 H34 Cl N O2 Si'
_chemical_formula_sum 'C23 H34 Cl N O2 Si'
_chemical_formula_weight 420.07
_space_group_IT_number 4
_space_group_name_Hall 'P 2yb'
_space_group_name_H-M_alt 'P 1 21 1'
_symmetry_cell_setting monoclinic
_symmetry_space_group_name_Hall 'P 2yb'
_symmetry_space_group_name_H-M 'P 1 21 1'
_atom_sites_solution_hydrogens difmap
_atom_sites_solution_primary direct
_audit_creation_date 18-08-02
_audit_creation_method CRYSTALS_ver_14.40
_audit_update_record
;
2020-06-18 deposited with the CCDC.	2020-11-11 downloaded from the CCDC.
;
_cell_angle_alpha 90
_cell_angle_beta 98.6300(8)
_cell_angle_gamma 90
_cell_formula_units_Z 2
_cell_length_a 9.2571(1)
_cell_length_b 8.0452(1)
_cell_length_c 16.5061(1)
_cell_measurement_reflns_used 20010
_cell_measurement_temperature 150
_cell_measurement_theta_max 74
_cell_measurement_theta_min 5
_cell_volume 1215.38(2)
_computing_cell_refinement 'CrysAlisPro 1.171.39.46 (Rigaku OD, 2018)'
_computing_data_collection 'CrysAlisPro 1.171.39.46 (Rigaku OD, 2018)'
_computing_data_reduction 'CrysAlisPro 1.171.39.46 (Rigaku OD, 2018)'
_computing_molecular_graphics 'PLATON (Spek, 2008)'
_computing_publication_material 'CRYSTALS (Betteridge et al., 2003)'
_computing_structure_refinement 'CRYSTALS (Betteridge et al., 2003)'
_computing_structure_solution 'SIR92 (Altomare et al., 1994)'
_diffrn_ambient_environment N~2~
_diffrn_ambient_temperature 150
_diffrn_detector 'CCD plate'
_diffrn_detector_type EosS2
_diffrn_measured_fraction_theta_full 0.997
_diffrn_measured_fraction_theta_max 0.997
_diffrn_measurement_device 'four-circle diffractometer'
_diffrn_measurement_device_type 'SuperNova, Dual, Cu at zero, EosS2'
_diffrn_measurement_method '\w scans'
_diffrn_radiation_monochromator mirror
_diffrn_radiation_probe x-ray
_diffrn_radiation_type 'Cu K\a'
_diffrn_radiation_wavelength 1.54184
_diffrn_reflns_av_R_equivalents 0.035
_diffrn_reflns_av_sigmaI/netI 0.0303
_diffrn_reflns_limit_h_max 11
_diffrn_reflns_limit_h_min -11
_diffrn_reflns_limit_k_max 7
_diffrn_reflns_limit_k_min -9
_diffrn_reflns_limit_l_max 20
_diffrn_reflns_limit_l_min -20
_diffrn_reflns_number 24328
_diffrn_reflns_theta_full 73.976
_diffrn_reflns_theta_max 73.976
_diffrn_reflns_theta_min 4.832
_diffrn_source 'micro-focus sealed X-ray tube'
_diffrn_source_type 'SuperNova (Cu) X-ray Source'
_diffrn_standards_number 0
_exptl_absorpt_coefficient_mu 1.988
_exptl_absorpt_correction_T_max 0.88
_exptl_absorpt_correction_T_min 0.75
_exptl_absorpt_correction_type multi-scan
_exptl_absorpt_process_details
;
CrysAlisPro 1.171.39.46 (Rigaku Oxford Diffraction, 2018)
Empirical absorption correction using spherical harmonics,
 implemented in SCALE3 ABSPACK scaling algorithm.
;
_exptl_crystal_colour white
_exptl_crystal_density_diffrn 1.148
_exptl_crystal_density_method 'not measured'
_exptl_crystal_description block
_exptl_crystal_F_000 452
_exptl_crystal_size_max 0.225
_exptl_crystal_size_mid 0.122
_exptl_crystal_size_min 0.067
_refine_diff_density_max 0.35
_refine_diff_density_min -0.28
_refine_ls_abs_structure_details 'Flack (1983), 1596 Friedel-pairs'
_refine_ls_abs_structure_Flack 0.002(12)
_refine_ls_extinction_method None
_refine_ls_goodness_of_fit_ref 1.0007
_refine_ls_hydrogen_treatment constr
_refine_ls_matrix_type full
_refine_ls_number_parameters 254
_refine_ls_number_reflns 4229
_refine_ls_number_restraints 1
_refine_ls_R_factor_all 0.0403
_refine_ls_R_factor_gt 0.0401
_refine_ls_shift/su_max 0.0047760
_refine_ls_shift/su_mean 0.0011685
_refine_ls_structure_factor_coef Fsqd
_refine_ls_weighting_details
;
 Method= Modified Sheldrick 
 w=1/[\s^2^(F^2^) + ( 0.09P)^2^ + 0.09P] 
 ,where P=(max(Fo^2^,0) + 2Fc^2^)/3 
;
_refine_ls_weighting_scheme calc
_refine_ls_wR_factor_all 0.1072
_refine_ls_wR_factor_gt 0.1066
_refine_ls_wR_factor_ref 0.1072
_reflns_limit_h_max 11
_reflns_limit_h_min -11
_reflns_limit_k_max 7
_reflns_limit_k_min -9
_reflns_limit_l_max 20
_reflns_limit_l_min 0
_reflns_number_gt 4181
_reflns_number_total 4229
_reflns_threshold_expression I>2.0\s(I)
_oxford_diffrn_Wilson_B_factor 3.00
_oxford_diffrn_Wilson_scale 0.02
_oxford_refine_ls_r_factor_ref 0.0403
_oxford_refine_ls_scale 7.7(2)
_oxford_reflns_number_all 4229
_oxford_reflns_threshold_expression_ref I>-10.0\s(I)
_oxford_structure_analysis_title 'Z:\pyn1813SNQ\Tony_pyn1813SNQ_da At 16:25 on'
_cod_data_source_file d0ob02075c2.cif
_cod_data_source_block pyn1813SNQ
_cod_depositor_comments 'Adding full bibliography for 7157774--7157779.cif.'
_cod_original_sg_symbol_H-M 'P 1 21 1 '
_cod_database_code 7157777
_oxdiff_exptl_absorpt_empirical_details
;
Empirical correction (ABSPACK) includes:
- Absorption correction using spherical harmonics
- Frame scaling
- Detector area scaling
;

loop_
_symmetry_equiv_pos_as_xyz
x,y,z
-x,y+1/2,-z

loop_
_atom_site_label
_atom_site_type_symbol
_atom_site_fract_x
_atom_site_fract_y
_atom_site_fract_z
_atom_site_U_iso_or_equiv
_atom_site_occupancy
_atom_site_adp_type
_atom_site_refinement_flags_posn
_atom_site_refinement_flags_adp
_atom_site_refinement_flags_occupancy
_atom_site_disorder_assembly
_atom_site_disorder_group
_atom_site_attached_hydrogens
Cl1 Cl -0.02179(6) 0.73016(10) 0.58780(3) 0.0465 1.0000 Uani . . . . . .
Si1 Si 0.16510(5) 0.44449(10) 0.15513(3) 0.0373 1.0000 Uani . . . . . .
O1 O 0.59513(13) 0.5233(2) 0.41062(8) 0.0417 1.0000 Uani . . . . . .
O2 O 0.24047(12) 0.56177(18) 0.23243(7) 0.0323 1.0000 Uani . . . . . .
N1 N 0.40438(14) 0.7064(2) 0.38418(8) 0.0306 1.0000 Uani . . . . . .
C1 C 0.46572(17) 0.5543(3) 0.38740(9) 0.0325 1.0000 Uani . . . . . .
C2 C 0.34756(16) 0.4289(3) 0.35783(10) 0.0328 1.0000 Uani . . . . . .
C3 C 0.22208(16) 0.5363(2) 0.31557(9) 0.0296 1.0000 Uani . . . . . .
C4 C 0.24286(16) 0.7025(2) 0.36252(9) 0.0302 1.0000 Uani . . . . . .
C5 C 0.17425(17) 0.6920(2) 0.44188(10) 0.0328 1.0000 Uani . . . . . .
C6 C 0.00978(18) 0.7081(3) 0.42553(12) 0.0354 1.0000 Uani . . . . . .
C7 C -0.05933(19) 0.7779(3) 0.35713(13) 0.0423 1.0000 Uani . . . . . .
C8 C 0.0166(2) 0.8425(3) 0.28970(11) 0.0426 1.0000 Uani . . . . . .
C9 C 0.18273(19) 0.8542(3) 0.31353(10) 0.0355 1.0000 Uani . . . . . .
C10 C 0.48858(18) 0.8550(3) 0.40791(10) 0.0363 1.0000 Uani . . . . . .
C11 C 0.54349(16) 0.9445(3) 0.33768(11) 0.0343 1.0000 Uani . . . . . .
C12 C 0.5445(2) 0.8692(3) 0.26219(11) 0.0403 1.0000 Uani . . . . . .
C13 C 0.6000(2) 0.9530(3) 0.19986(13) 0.0497 1.0000 Uani . . . . . .
C14 C 0.6551(2) 1.1115(3) 0.21277(16) 0.0539 1.0000 Uani . . . . . .
C15 C 0.6552(2) 1.1887(3) 0.28800(16) 0.0493 1.0000 Uani . . . . . .
C16 C 0.59897(18) 1.1043(3) 0.34974(13) 0.0405 1.0000 Uani . . . . . .
C17 C -0.07234(19) 0.6351(3) 0.48770(12) 0.0424 1.0000 Uani . . . . . .
C18 C -0.0377(2) 0.4741(4) 0.13843(13) 0.0572 1.0000 Uani . . . . . .
C19 C 0.2031(4) 0.2199(3) 0.17656(17) 0.0650 1.0000 Uani . . . . . .
C20 C 0.2502(2) 0.5230(4) 0.06562(12) 0.0509 1.0000 Uani . . . . . .
C21 C 0.2397(3) 0.7137(4) 0.06139(17) 0.0686 1.0000 Uani . . . . . .
C22 C 0.4112(3) 0.4745(5) 0.07611(18) 0.0776 1.0000 Uani . . . . . .
C23 C 0.1678(4) 0.4469(6) -0.01399(14) 0.0901 1.0000 Uani . . . . . .
H21 H 0.3221 0.3745 0.4050 0.0395 1.0000 Uiso R . . . . .
H22 H 0.3811 0.3485 0.3220 0.0394 1.0000 Uiso R . . . . .
H31 H 0.1279 0.4856 0.3194 0.0331 1.0000 Uiso R . . . . .
H51 H 0.2150 0.7800 0.4776 0.0361 1.0000 Uiso R . . . . .
H52 H 0.1952 0.5835 0.4669 0.0376 1.0000 Uiso R . . . . .
H71 H -0.1624 0.7832 0.3516 0.0504 1.0000 Uiso R . . . . .
H81 H -0.0222 0.9528 0.2743 0.0507 1.0000 Uiso R . . . . .
H82 H -0.0045 0.7690 0.2421 0.0511 1.0000 Uiso R . . . . .
H91 H 0.2037 0.9549 0.3448 0.0403 1.0000 Uiso R . . . . .
H92 H 0.2263 0.8625 0.2639 0.0408 1.0000 Uiso R . . . . .
H101 H 0.5725 0.8187 0.4450 0.0431 1.0000 Uiso R . . . . .
H102 H 0.4320 0.9334 0.4337 0.0418 1.0000 Uiso R . . . . .
H121 H 0.5078 0.7628 0.2534 0.0482 1.0000 Uiso R . . . . .
H131 H 0.6010 0.9004 0.1489 0.0593 1.0000 Uiso R . . . . .
H141 H 0.6937 1.1651 0.1713 0.0640 1.0000 Uiso R . . . . .
H151 H 0.6930 1.2967 0.2959 0.0591 1.0000 Uiso R . . . . .
H161 H 0.5976 1.1569 0.3993 0.0482 1.0000 Uiso R . . . . .
H171 H -0.1763 0.6500 0.4723 0.0512 1.0000 Uiso R . . . . .
H172 H -0.0484 0.5203 0.4945 0.0510 1.0000 Uiso R . . . . .
H181 H -0.0653 0.5859 0.1198 0.0840 1.0000 Uiso R . . . . .
H182 H -0.0775 0.4534 0.1878 0.0844 1.0000 Uiso R . . . . .
H183 H -0.0796 0.3960 0.0980 0.0842 1.0000 Uiso R . . . . .
H191 H 0.3078 0.2021 0.1865 0.0956 1.0000 Uiso R . . . . .
H192 H 0.1635 0.1903 0.2248 0.0964 1.0000 Uiso R . . . . .
H193 H 0.1616 0.1549 0.1306 0.0964 1.0000 Uiso R . . . . .
H211 H 0.1390 0.7500 0.0560 0.1030 1.0000 Uiso R . . . . .
H212 H 0.2912 0.7570 0.1126 0.1038 1.0000 Uiso R . . . . .
H213 H 0.2868 0.7573 0.0162 0.1032 1.0000 Uiso R . . . . .
H221 H 0.4230 0.3565 0.0822 0.1156 1.0000 Uiso R . . . . .
H222 H 0.4680 0.5267 0.1254 0.1147 1.0000 Uiso R . . . . .
H223 H 0.4529 0.5106 0.0278 0.1160 1.0000 Uiso R . . . . .
H231 H 0.1826 0.3279 -0.0140 0.1347 1.0000 Uiso R . . . . .
H232 H 0.2068 0.4964 -0.0593 0.1343 1.0000 Uiso R . . . . .
H233 H 0.0644 0.4720 -0.0213 0.1343 1.0000 Uiso R . . . . .

loop_
_atom_site_aniso_label
_atom_site_aniso_U_11
_atom_site_aniso_U_22
_atom_site_aniso_U_33
_atom_site_aniso_U_23
_atom_site_aniso_U_13
_atom_site_aniso_U_12
Cl1 0.0576(3) 0.0419(3) 0.0454(2) -0.0015(2) 0.02479(19) -0.0014(2)
Si1 0.0448(2) 0.0405(3) 0.0261(2) -0.00111(19) 0.00401(17) -0.0033(2)
O1 0.0270(5) 0.0555(9) 0.0415(6) 0.0036(6) 0.0020(4) 0.0069(5)
O2 0.0361(5) 0.0364(7) 0.0246(5) 0.0024(5) 0.0056(4) -0.0005(5)
N1 0.0255(6) 0.0398(9) 0.0271(6) -0.0026(6) 0.0054(5) 0.0016(6)
C1 0.0295(7) 0.0440(10) 0.0243(7) 0.0031(7) 0.0054(5) 0.0043(7)
C2 0.0310(7) 0.0376(10) 0.0298(7) 0.0044(7) 0.0049(5) 0.0046(7)
C3 0.0273(6) 0.0366(9) 0.0250(7) 0.0038(6) 0.0046(5) 0.0028(6)
C4 0.0252(7) 0.0386(10) 0.0270(7) 0.0009(6) 0.0045(5) 0.0020(6)
C5 0.0290(7) 0.0407(10) 0.0292(7) 0.0003(7) 0.0063(6) 0.0052(6)
C6 0.0283(7) 0.0393(11) 0.0397(8) -0.0058(8) 0.0082(6) 0.0033(7)
C7 0.0293(7) 0.0481(12) 0.0480(9) -0.0061(9) 0.0013(7) 0.0088(7)
C8 0.0389(9) 0.0471(12) 0.0395(9) 0.0019(8) -0.0022(7) 0.0130(8)
C9 0.0377(8) 0.0362(10) 0.0325(8) 0.0022(7) 0.0051(6) 0.0045(7)
C10 0.0317(7) 0.0472(12) 0.0300(7) -0.0088(7) 0.0039(6) 0.0000(7)
C11 0.0241(6) 0.0403(10) 0.0384(8) -0.0057(8) 0.0038(5) 0.0034(6)
C12 0.0424(9) 0.0408(11) 0.0401(9) -0.0070(8) 0.0146(7) -0.0059(8)
C13 0.0531(10) 0.0543(14) 0.0462(10) -0.0025(11) 0.0220(8) -0.0041(10)
C14 0.0476(10) 0.0526(14) 0.0663(14) 0.0072(11) 0.0237(9) -0.0028(10)
C15 0.0397(9) 0.0378(12) 0.0706(14) -0.0021(10) 0.0086(9) -0.0038(8)
C16 0.0313(7) 0.0404(10) 0.0480(9) -0.0098(9) 0.0001(7) 0.0020(7)
C17 0.0336(8) 0.0442(12) 0.0519(10) -0.0072(9) 0.0144(7) -0.0025(7)
C18 0.0426(9) 0.084(2) 0.0437(10) -0.0111(11) 0.0012(8) -0.0135(11)
C19 0.0938(18) 0.0368(13) 0.0603(14) -0.0038(11) -0.0011(13) -0.0045(13)
C20 0.0567(11) 0.0699(16) 0.0278(8) -0.0005(9) 0.0113(8) -0.0050(11)
C21 0.0749(16) 0.078(2) 0.0532(13) 0.0287(14) 0.0101(11) -0.0040(15)
C22 0.0649(14) 0.106(3) 0.0687(15) -0.0015(17) 0.0314(12) 0.0070(17)
C23 0.097(2) 0.142(4) 0.0338(11) -0.0187(16) 0.0183(11) -0.035(2)

loop_
_atom_type_symbol
_atom_type_scat_dispersion_real
_atom_type_scat_dispersion_imag
_atom_type_scat_Cromer_Mann_a1
_atom_type_scat_Cromer_Mann_b1
_atom_type_scat_Cromer_Mann_a2
_atom_type_scat_Cromer_Mann_b2
_atom_type_scat_Cromer_Mann_a3
_atom_type_scat_Cromer_Mann_b3
_atom_type_scat_Cromer_Mann_a4
_atom_type_scat_Cromer_Mann_b4
_atom_type_scat_Cromer_Mann_c
_atom_type_scat_source
C 0.0181 0.0091 2.3100 20.8439 1.0200 10.2075 1.5886 0.5687 0.8650 51.6512 0.2156 'International Tables Vol C 4.2.6.8 and 6.1.1.4'
H 0.0000 0.0000 0.4930 10.5109 0.3229 26.1257 0.1402 3.1424 0.0408 57.7998 0.0030 'International Tables Vol C 4.2.6.8 and 6.1.1.4'
Cl 0.3639 0.7018 11.4604 0.0104 7.1964 1.1662 6.2556 18.5194 1.6455 47.7784 -9.5574 'International Tables Vol C 4.2.6.8 and 6.1.1.4'
N 0.0311 0.0180 12.2126 0.0057 3.1322 9.8933 2.0125 28.9975 1.1663 0.5826 -11.5290 'International Tables Vol C 4.2.6.8 and 6.1.1.4'
O 0.0492 0.0322 3.0485 13.2771 2.2868 5.7011 1.5463 0.3239 0.8670 32.9089 0.2508 'International Tables Vol C 4.2.6.8 and 6.1.1.4'
Si 0.2541 0.3302 6.2915 2.4386 3.0353 32.3337 1.9891 0.6785 1.5410 81.6937 1.1407 'International Tables Vol C 4.2.6.8 and 6.1.1.4'

loop_
_geom_angle_atom_site_label_1
_geom_angle_site_symmetry_1
_geom_angle_atom_site_label_2
_geom_angle_site_symmetry_2
_geom_angle_atom_site_label_3
_geom_angle_site_symmetry_3
_geom_angle
_geom_angle_publ_flag
O2 . Si1 . C18 . 109.80(9) yes
O2 . Si1 . C19 . 111.13(10) yes
C18 . Si1 . C19 . 107.93(14) yes
O2 . Si1 . C20 . 103.65(9) yes
C18 . Si1 . C20 . 111.71(11) yes
C19 . Si1 . C20 . 112.60(14) yes
Si1 . O2 . C3 . 124.35(12) yes
C1 . N1 . C4 . 113.18(14) yes
C1 . N1 . C10 . 122.19(13) yes
C4 . N1 . C10 . 124.34(15) yes
N1 . C1 . O1 . 125.68(18) yes
N1 . C1 . C2 . 108.23(14) yes
O1 . C1 . C2 . 126.09(18) yes
C1 . C2 . C3 . 103.47(15) yes
C1 . C2 . H21 . 107.3 no
C3 . C2 . H21 . 111.6 no
C1 . C2 . H22 . 111.3 no
C3 . C2 . H22 . 113.2 no
H21 . C2 . H22 . 109.7 no
C2 . C3 . O2 . 109.18(13) yes
C2 . C3 . C4 . 103.40(13) yes
O2 . C3 . C4 . 109.64(14) yes
C2 . C3 . H31 . 111.1 no
O2 . C3 . H31 . 111.2 no
C4 . C3 . H31 . 112.1 no
C3 . C4 . N1 . 100.63(12) yes
C3 . C4 . C5 . 110.08(15) yes
N1 . C4 . C5 . 108.97(12) yes
C3 . C4 . C9 . 114.81(13) yes
N1 . C4 . C9 . 112.68(14) yes
C5 . C4 . C9 . 109.32(14) yes
C4 . C5 . C6 . 112.09(13) yes
C4 . C5 . H51 . 107.9 no
C6 . C5 . H51 . 109.7 no
C4 . C5 . H52 . 109.2 no
C6 . C5 . H52 . 106.5 no
H51 . C5 . H52 . 111.4 no
C5 . C6 . C7 . 121.94(17) yes
C5 . C6 . C17 . 116.66(17) yes
C7 . C6 . C17 . 121.34(17) yes
C6 . C7 . C8 . 123.79(16) yes
C6 . C7 . H71 . 116.7 no
C8 . C7 . H71 . 119.5 no
C7 . C8 . C9 . 113.33(15) yes
C7 . C8 . H81 . 108.3 no
C9 . C8 . H81 . 109.1 no
C7 . C8 . H82 . 109.1 no
C9 . C8 . H82 . 108.4 no
H81 . C8 . H82 . 108.5 no
C8 . C9 . C4 . 111.12(16) yes
C8 . C9 . H91 . 107.6 no
C4 . C9 . H91 . 111.2 no
C8 . C9 . H92 . 108.4 no
C4 . C9 . H92 . 109.8 no
H91 . C9 . H92 . 108.6 no
N1 . C10 . C11 . 114.45(14) yes
N1 . C10 . H101 . 105.8 no
C11 . C10 . H101 . 107.5 no
N1 . C10 . H102 . 110.8 no
C11 . C10 . H102 . 107.2 no
H101 . C10 . H102 . 111.2 no
C10 . C11 . C12 . 121.86(18) yes
C10 . C11 . C16 . 119.33(17) yes
C12 . C11 . C16 . 118.77(19) yes
C11 . C12 . C13 . 120.4(2) yes
C11 . C12 . H121 . 119.5 no
C13 . C12 . H121 . 120.1 no
C12 . C13 . C14 . 120.2(2) yes
C12 . C13 . H131 . 119.8 no
C14 . C13 . H131 . 120.0 no
C13 . C14 . C15 . 120.2(2) yes
C13 . C14 . H141 . 119.5 no
C15 . C14 . H141 . 120.4 no
C14 . C15 . C16 . 119.2(2) yes
C14 . C15 . H151 . 119.2 no
C16 . C15 . H151 . 121.6 no
C15 . C16 . C11 . 121.26(19) yes
C15 . C16 . H161 . 118.9 no
C11 . C16 . H161 . 119.9 no
Cl1 . C17 . C6 . 111.89(14) yes
Cl1 . C17 . H171 . 107.3 no
C6 . C17 . H171 . 111.3 no
Cl1 . C17 . H172 . 106.1 no
C6 . C17 . H172 . 109.3 no
H171 . C17 . H172 . 110.9 no
Si1 . C18 . H181 . 112.0 no
Si1 . C18 . H182 . 110.9 no
H181 . C18 . H182 . 108.3 no
Si1 . C18 . H183 . 108.2 no
H181 . C18 . H183 . 109.1 no
H182 . C18 . H183 . 108.2 no
Si1 . C19 . H191 . 109.3 no
Si1 . C19 . H192 . 108.3 no
H191 . C19 . H192 . 108.7 no
Si1 . C19 . H193 . 109.8 no
H191 . C19 . H193 . 109.1 no
H192 . C19 . H193 . 111.5 no
Si1 . C20 . C21 . 109.80(17) yes
Si1 . C20 . C22 . 109.95(18) yes
C21 . C20 . C22 . 108.4(3) yes
Si1 . C20 . C23 . 108.85(19) yes
C21 . C20 . C23 . 109.7(3) yes
C22 . C20 . C23 . 110.2(2) yes
C20 . C21 . H211 . 111.0 no
C20 . C21 . H212 . 107.4 no
H211 . C21 . H212 . 108.2 no
C20 . C21 . H213 . 111.0 no
H211 . C21 . H213 . 110.6 no
H212 . C21 . H213 . 108.4 no
C20 . C22 . H221 . 111.0 no
C20 . C22 . H222 . 111.9 no
H221 . C22 . H222 . 107.2 no
C20 . C22 . H223 . 109.2 no
H221 . C22 . H223 . 109.1 no
H222 . C22 . H223 . 108.4 no
C20 . C23 . H231 . 109.9 no
C20 . C23 . H232 . 107.5 no
H231 . C23 . H232 . 109.8 no
C20 . C23 . H233 . 112.2 no
H231 . C23 . H233 . 110.1 no
H232 . C23 . H233 . 107.2 no

loop_
_geom_bond_atom_site_label_1
_geom_bond_site_symmetry_1
_geom_bond_atom_site_label_2
_geom_bond_site_symmetry_2
_geom_bond_distance
_geom_bond_publ_flag
Cl1 . C17 . 1.817(2) yes
Si1 . O2 . 1.6547(13) yes
Si1 . C18 . 1.872(2) yes
Si1 . C19 . 1.865(3) yes
Si1 . C20 . 1.885(2) yes
O1 . C1 . 1.227(2) yes
O2 . C3 . 1.4226(18) yes
N1 . C1 . 1.347(2) yes
N1 . C4 . 1.4847(18) yes
N1 . C10 . 1.449(2) yes
C1 . C2 . 1.514(3) yes
C2 . C3 . 1.530(2) yes
C2 . H21 . 0.953 no
C2 . H22 . 0.959 no
C3 . C4 . 1.543(3) yes
C3 . H31 . 0.974 no
C4 . C5 . 1.541(2) yes
C4 . C9 . 1.522(2) yes
C5 . C6 . 1.511(2) yes
C5 . H51 . 0.961 no
C5 . H52 . 0.973 no
C6 . C7 . 1.335(3) yes
C6 . C17 . 1.487(3) yes
C7 . C8 . 1.496(3) yes
C7 . H71 . 0.946 no
C8 . C9 . 1.532(2) yes
C8 . H81 . 0.976 no
C8 . H82 . 0.980 no
C9 . H91 . 0.964 no
C9 . H92 . 0.969 no
C10 . C11 . 1.516(3) yes
C10 . H101 . 0.960 no
C10 . H102 . 0.959 no
C11 . C12 . 1.387(3) yes
C11 . C16 . 1.387(3) yes
C12 . C13 . 1.391(3) yes
C12 . H121 . 0.924 no
C13 . C14 . 1.378(4) yes
C13 . H131 . 0.943 no
C14 . C15 . 1.388(4) yes
C14 . H141 . 0.925 no
C15 . C16 . 1.389(3) yes
C15 . H151 . 0.938 no
C16 . H161 . 0.923 no
C17 . H171 . 0.965 no
C17 . H172 . 0.952 no
C18 . H181 . 0.973 no
C18 . H182 . 0.958 no
C18 . H183 . 0.955 no
C19 . H191 . 0.968 no
C19 . H192 . 0.955 no
C19 . H193 . 0.954 no
C20 . C21 . 1.538(4) yes
C20 . C22 . 1.526(4) yes
C20 . C23 . 1.544(3) yes
C21 . H211 . 0.968 no
C21 . H212 . 0.971 no
C21 . H213 . 0.984 no
C22 . H221 . 0.959 no
C22 . H222 . 0.993 no
C22 . H223 . 0.980 no
C23 . H231 . 0.968 no
C23 . H232 . 0.964 no
C23 . H233 . 0.967 no

loop_
_geom_contact_atom_site_label_1
_geom_contact_atom_site_label_2
_geom_contact_distance
_geom_contact_site_symmetry_1
_geom_contact_site_symmetry_2
_geom_contact_publ_flag
Cl1 C17 3.640(2) . 2_556 no
Cl1 C2 3.6426(18) . 2_556 no
Cl1 C3 3.5966(17) . 2_556 no
O1 C17 3.275(2) . 1_655 no
O2 N1 2.9647(18) . . no
O2 C8 3.298(2) . . no
C1 C12 3.417(3) . . no
C2 C19 3.517(3) . . no
C2 C16 3.514(3) . 1_545 no
C3 C7 3.402(3) . . no
C9 C12 3.578(3) . . no
C9 C11 3.382(2) . . no

loop_
_geom_torsion_atom_site_label_1
_geom_torsion_atom_site_label_2
_geom_torsion_atom_site_label_3
_geom_torsion_atom_site_label_4
_geom_torsion
_geom_torsion_site_symmetry_1
_geom_torsion_site_symmetry_2
_geom_torsion_site_symmetry_3
_geom_torsion_site_symmetry_4
_geom_torsion_publ_flag
C18 Si1 O2 C3 67.83(16) . . . . no
C19 Si1 O2 C3 -51.50(17) . . . . no
C20 Si1 O2 C3 -172.69(14) . . . . no
O2 Si1 C20 C21 -49.22(16) . . . . no
O2 Si1 C20 C22 69.9(2) . . . . no
O2 Si1 C20 C23 -169.3(2) . . . . no
C18 Si1 C20 C21 68.93(19) . . . . no
C18 Si1 C20 C22 -172.0(2) . . . . no
C18 Si1 C20 C23 -51.2(3) . . . . no
C19 Si1 C20 C21 -169.42(17) . . . . no
C19 Si1 C20 C22 -50.3(3) . . . . no
C19 Si1 C20 C23 70.5(2) . . . . no
Si1 O2 C3 C2 93.51(15) . . . . no
Si1 O2 C3 C4 -153.89(11) . . . . no
C4 N1 C1 O1 -173.41(15) . . . . no
C4 N1 C1 C2 6.37(17) . . . . no
C10 N1 C1 O1 0.7(2) . . . . no
C10 N1 C1 C2 -179.51(13) . . . . no
C1 N1 C4 C3 -24.79(16) . . . . no
C1 N1 C4 C5 90.91(15) . . . . no
C1 N1 C4 C9 -147.57(14) . . . . no
C10 N1 C4 C3 161.24(14) . . . . no
C10 N1 C4 C5 -83.06(18) . . . . no
C10 N1 C4 C9 38.5(2) . . . . no
C1 N1 C10 C11 93.99(19) . . . . no
C4 N1 C10 C11 -92.56(18) . . . . no
O1 C1 C2 C3 -164.97(15) . . . . no
N1 C1 C2 C3 15.25(16) . . . . no
C1 C2 C3 O2 87.08(15) . . . . no
C1 C2 C3 C4 -29.55(15) . . . . no
O2 C3 C4 N1 -84.13(13) . . . . no
O2 C3 C4 C5 160.99(12) . . . . no
O2 C3 C4 C9 37.14(17) . . . . no
C2 C3 C4 N1 32.19(14) . . . . no
C2 C3 C4 C5 -82.68(14) . . . . no
C2 C3 C4 C9 153.47(13) . . . . no
N1 C4 C5 C6 173.20(15) . . . . no
C3 C4 C5 C6 -77.34(17) . . . . no
C9 C4 C5 C6 49.65(19) . . . . no
N1 C4 C9 C8 177.92(14) . . . . no
C3 C4 C9 C8 63.49(18) . . . . no
C5 C4 C9 C8 -60.76(18) . . . . no
C4 C5 C6 C7 -20.9(3) . . . . no
C4 C5 C6 C17 156.28(17) . . . . no
C5 C6 C7 C8 1.6(4) . . . . no
C17 C6 C7 C8 -175.5(2) . . . . no
C5 C6 C17 Cl1 60.5(2) . . . . no
C7 C6 C17 Cl1 -122.3(2) . . . . no
C6 C7 C8 C9 -11.9(3) . . . . no
C7 C8 C9 C4 41.6(2) . . . . no
N1 C10 C11 C12 -15.2(2) . . . . no
N1 C10 C11 C16 166.96(16) . . . . no
C10 C11 C12 C13 -177.93(17) . . . . no
C16 C11 C12 C13 -0.1(3) . . . . no
C10 C11 C16 C15 177.70(17) . . . . no
C12 C11 C16 C15 -0.2(3) . . . . no
C11 C12 C13 C14 0.3(3) . . . . no
C12 C13 C14 C15 -0.2(3) . . . . no
C13 C14 C15 C16 -0.1(3) . . . . no
C14 C15 C16 C11 0.3(3) . . . . no
